data_8107249
loop_
_publ_author_name
'Li, Zhaoyan'

_publ_section_title
;
 Crystal structure of (E)-N&#x2032;-(1-(5-chloro-2-hydroxyphenyl)
 ethylidene)-4-hydroxybenzohydrazide, C15H13ClN2O3
;
_journal_issue 5
_journal_name_full 'Zeitschrift f\"ur Kristallographie - New Crystal Structures'
_journal_page_first 911
_journal_page_last 912
_journal_paper_doi 10.1515/ncrs-2022-0312
_journal_volume 237
_journal_year 2022
_chemical_formula_moiety 'C15 H13 Cl N2 O3'
_chemical_formula_sum 'C15 H13 Cl N2 O3'
_chemical_formula_weight 304.72
_space_group_crystal_system monoclinic
_space_group_IT_number 14
_space_group_name_Hall '-P 2ybc'
_space_group_name_H-M_alt 'P 1 21/c 1'
_atom_sites_solution_hydrogens geom
_cell_angle_alpha 90
_cell_angle_beta 92.376(4)
_cell_angle_gamma 90
_cell_formula_units_Z 4
_cell_length_a 4.9709(11)
_cell_length_b 31.691(7)
_cell_length_c 8.512(2)
_cell_measurement_reflns_used 1881
_cell_measurement_temperature 296(2)
_cell_measurement_theta_max 27.53
_cell_measurement_theta_min 2.72
_cell_volume 1339.8(5)
_computing_cell_refinement 'APEX2-2008 [1]'
_computing_data_collection 'APEX2-2008 [1]'
_computing_data_reduction 'SAINT- 2008 [1]'
_computing_molecular_graphics 'SHELXTL [2]'
_computing_publication_material 'SHELXTL [2]'
_computing_structure_refinement 'SHELXL-2018/3 [2]'
_computing_structure_solution 'Bruker SHELXTL [2]'
_diffrn_ambient_temperature 296(2)
_diffrn_measured_fraction_theta_full 1.000
_diffrn_measured_fraction_theta_max 1.000
_diffrn_measurement_device_type 'Bruker APEX-II CCD'
_diffrn_measurement_method '\f and \w scans'
_diffrn_radiation_type MoK\a
_diffrn_radiation_wavelength 0.71073
_diffrn_reflns_av_R_equivalents 0.0468
_diffrn_reflns_av_unetI/netI 0.0552
_diffrn_reflns_Laue_measured_fraction_full 1.000
_diffrn_reflns_Laue_measured_fraction_max 1.000
_diffrn_reflns_limit_h_max 5
_diffrn_reflns_limit_h_min -5
_diffrn_reflns_limit_k_max 34
_diffrn_reflns_limit_k_min -37
_diffrn_reflns_limit_l_max 8
_diffrn_reflns_limit_l_min -10
_diffrn_reflns_number 6634
_diffrn_reflns_point_group_measured_fraction_full 1.000
_diffrn_reflns_point_group_measured_fraction_max 1.000
_diffrn_reflns_theta_full 24.998
_diffrn_reflns_theta_max 24.998
_diffrn_reflns_theta_min 1.285
_diffrn_source 'fine-focus sealed tube'
_exptl_absorpt_coefficient_mu 0.297
_exptl_absorpt_correction_T_max 0.948
_exptl_absorpt_correction_T_min 0.938
_exptl_absorpt_correction_type multi-scan
_exptl_absorpt_process_details 'SADABS; Bruker, 2008 [1]'
_exptl_crystal_colour yellow
_exptl_crystal_density_diffrn 1.511
_exptl_crystal_density_method 'not measured'
_exptl_crystal_description block
_exptl_crystal_F_000 632
_exptl_crystal_size_max 0.220
_exptl_crystal_size_mid 0.200
_exptl_crystal_size_min 0.180
_refine_diff_density_max 0.422
_refine_diff_density_min -0.246
_refine_diff_density_rms 0.069
_refine_ls_extinction_coef .
_refine_ls_extinction_method none
_refine_ls_goodness_of_fit_ref 1.008
_refine_ls_hydrogen_treatment constr
_refine_ls_matrix_type full
_refine_ls_number_parameters 193
_refine_ls_number_reflns 2343
_refine_ls_number_restraints 0
_refine_ls_restrained_S_all 1.008
_refine_ls_R_factor_all 0.0922
_refine_ls_R_factor_gt 0.0559
_refine_ls_shift/su_max 0.000
_refine_ls_shift/su_mean 0.000
_refine_ls_structure_factor_coef Fsqd
_refine_ls_weighting_details 'w=1/[\s^2^(Fo^2^)+(0.1000P)^2^+0.1000P] where P=(Fo^2^+2Fc^2^)/3'
_refine_ls_weighting_scheme calc
_refine_ls_wR_factor_gt 0.1469
_refine_ls_wR_factor_ref 0.1676
_reflns_Friedel_coverage 0.000
_reflns_Friedel_fraction_full .
_reflns_Friedel_fraction_max .
_reflns_number_gt 1555
_reflns_number_total 2343
_reflns_threshold_expression 'I > 2\s(I)'
_cod_data_source_file suppl_j_ncrs-2022-0312_suppl.cif
_cod_data_source_block 1
_cod_original_sg_symbol_H-M 'P 21/c'
_cod_database_code 8107249
_shelx_space_group_comment
; 
The symmetry employed for this shelxl refinement is uniquely defined 
by the following loop, which should always be used as a source of 
symmetry information in preference to the above space-group names. 
They are only intended as comments. 
;
_shelx_estimated_absorpt_t_min 0.938
_shelx_estimated_absorpt_t_max 0.948

loop_
_space_group_symop_operation_xyz
'x, y, z'
'-x, y+1/2, -z+1/2'
'-x, -y, -z'
'x, -y-1/2, z-1/2'

loop_
_atom_site_label
_atom_site_type_symbol
_atom_site_fract_x
_atom_site_fract_y
_atom_site_fract_z
_atom_site_U_iso_or_equiv
_atom_site_adp_type
_atom_site_occupancy
_atom_site_site_symmetry_order
_atom_site_calc_flag
_atom_site_refinement_flags_posn
_atom_site_refinement_flags_adp
_atom_site_refinement_flags_occupancy
_atom_site_disorder_assembly
_atom_site_disorder_group
C1 C 0.1513(7) 0.34764(9) 0.3898(4) 0.0327(8) Uani 1 1 d . . . . .
C2 C -0.0678(7) 0.33926(10) 0.2904(5) 0.0406(10) Uani 1 1 d . . . . .
H2 H -0.153880 0.361110 0.235425 0.049 Uiso 1 1 calc R U . . .
C3 C -0.1591(7) 0.29846(10) 0.2726(4) 0.0368(9) Uani 1 1 d . . . . .
H3 H -0.308301 0.293055 0.206074 0.044 Uiso 1 1 calc R U . . .
C4 C -0.0331(6) 0.26539(9) 0.3518(4) 0.0271(8) Uani 1 1 d . . . . .
C5 C 0.1837(6) 0.27453(9) 0.4534(4) 0.0317(9) Uani 1 1 d . . . . .
H5 H 0.269107 0.252776 0.509284 0.038 Uiso 1 1 calc R U . . .
C6 C 0.2748(7) 0.31507(10) 0.4730(4) 0.0344(9) Uani 1 1 d . . . . .
H6 H 0.419780 0.320661 0.542427 0.041 Uiso 1 1 calc R U . . .
C7 C -0.1322(6) 0.22190(9) 0.3242(4) 0.0294(8) Uani 1 1 d . . . . .
C8 C 0.1208(6) 0.11936(9) 0.3546(4) 0.0280(8) Uani 1 1 d . . . . .
C9 C 0.3465(7) 0.12262(10) 0.4734(5) 0.0430(10) Uani 1 1 d . . . . .
H9A H 0.363939 0.151334 0.508360 0.064 Uiso 1 1 calc R U . . .
H9B H 0.510523 0.113851 0.427475 0.064 Uiso 1 1 calc R U . . .
H9C H 0.311189 0.104797 0.561412 0.064 Uiso 1 1 calc R U . . .
C10 C 0.0317(6) 0.07786(9) 0.2918(4) 0.0285(8) Uani 1 1 d . . . . .
C11 C -0.1886(6) 0.07373(9) 0.1837(4) 0.0311(8) Uani 1 1 d . . . . .
C12 C -0.2654(7) 0.03443(10) 0.1295(4) 0.0390(10) Uani 1 1 d . . . . .
H12 H -0.411975 0.032208 0.058544 0.047 Uiso 1 1 calc R U . . .
C13 C -0.1328(7) -0.00134(10) 0.1769(4) 0.0384(9) Uani 1 1 d . . . . .
H13 H -0.189375 -0.027677 0.140432 0.046 Uiso 1 1 calc R U . . .
C14 C 0.0860(7) 0.00240(9) 0.2796(4) 0.0332(9) Uani 1 1 d . . . . .
C15 C 0.1674(7) 0.04088(9) 0.3382(4) 0.0325(9) Uani 1 1 d . . . . .
H15 H 0.314068 0.042429 0.409448 0.039 Uiso 1 1 calc R U . . .
Cl1 Cl 0.2629(2) -0.04288(3) 0.33606(13) 0.0542(4) Uani 1 1 d . . . . .
N1 N 0.0576(5) 0.19130(7) 0.3467(3) 0.0313(7) Uani 1 1 d . . . . .
H1 H 0.215020 0.196838 0.387156 0.038 Uiso 1 1 calc R U . . .
N2 N -0.0157(5) 0.15076(7) 0.3011(3) 0.0309(7) Uani 1 1 d . . . . .
O1 O 0.2390(5) 0.38819(6) 0.4026(4) 0.0516(8) Uani 1 1 d . . . . .
H1A H 0.357028 0.389769 0.472633 0.077 Uiso 1 1 calc R U . . .
O2 O -0.3664(4) 0.21341(7) 0.2869(3) 0.0437(7) Uani 1 1 d . . . . .
O3 O -0.3338(5) 0.10751(6) 0.1313(3) 0.0408(7) Uani 1 1 d . . . . .
H3A H -0.266281 0.129195 0.167757 0.061 Uiso 1 1 calc R U . . .

loop_
_atom_site_aniso_label
_atom_site_aniso_U_11
_atom_site_aniso_U_22
_atom_site_aniso_U_33
_atom_site_aniso_U_23
_atom_site_aniso_U_13
_atom_site_aniso_U_12
C1 0.0379(19) 0.0173(16) 0.042(2) -0.0023(15) -0.0026(16) -0.0009(14)
C2 0.045(2) 0.0189(17) 0.057(3) 0.0042(16) -0.0151(19) 0.0042(15)
C3 0.0331(19) 0.0270(18) 0.049(2) -0.0038(16) -0.0147(17) 0.0020(15)
C4 0.0276(17) 0.0166(16) 0.037(2) -0.0044(14) -0.0011(15) -0.0007(13)
C5 0.0354(19) 0.0153(16) 0.044(2) -0.0009(14) -0.0060(17) 0.0051(14)
C6 0.0375(19) 0.0264(18) 0.038(2) -0.0038(15) -0.0122(16) 0.0006(15)
C7 0.0294(19) 0.0215(17) 0.037(2) -0.0016(14) -0.0003(15) 0.0004(14)
C8 0.0296(18) 0.0193(17) 0.035(2) -0.0001(14) 0.0024(15) -0.0008(14)
C9 0.046(2) 0.0272(19) 0.055(3) -0.0025(17) -0.0127(19) 0.0045(16)
C10 0.0331(18) 0.0189(17) 0.033(2) -0.0002(14) -0.0013(15) 0.0001(13)
C11 0.0318(18) 0.0218(17) 0.039(2) 0.0019(15) -0.0021(16) 0.0030(14)
C12 0.042(2) 0.0227(18) 0.050(3) -0.0051(16) -0.0169(18) -0.0002(15)
C13 0.041(2) 0.0219(18) 0.051(3) -0.0043(16) -0.0049(18) -0.0046(15)
C14 0.040(2) 0.0173(16) 0.043(2) 0.0036(14) 0.0030(17) 0.0054(14)
C15 0.0325(18) 0.0212(17) 0.043(2) 0.0029(15) -0.0074(16) 0.0021(14)
Cl1 0.0631(7) 0.0198(5) 0.0782(8) 0.0052(4) -0.0137(6) 0.0104(4)
N1 0.0273(14) 0.0148(13) 0.051(2) -0.0037(12) -0.0102(13) 0.0001(11)
N2 0.0310(15) 0.0149(14) 0.046(2) -0.0029(12) -0.0042(13) -0.0007(11)
O1 0.0615(18) 0.0173(12) 0.074(2) -0.0005(12) -0.0223(15) -0.0088(12)
O2 0.0257(13) 0.0253(13) 0.079(2) -0.0080(12) -0.0078(12) -0.0023(10)
O3 0.0434(14) 0.0200(12) 0.0571(18) 0.0003(11) -0.0192(12) 0.0048(10)

loop_
_atom_type_symbol
_atom_type_description
_atom_type_scat_dispersion_real
_atom_type_scat_dispersion_imag
_atom_type_scat_source
C C 0.0033 0.0016 'International Tables Vol C Tables 4.2.6.8 and 6.1.1.4'
H H 0.0000 0.0000 'International Tables Vol C Tables 4.2.6.8 and 6.1.1.4'
Cl Cl 0.1484 0.1585 'International Tables Vol C Tables 4.2.6.8 and 6.1.1.4'
N N 0.0061 0.0033 'International Tables Vol C Tables 4.2.6.8 and 6.1.1.4'
O O 0.0106 0.0060 'International Tables Vol C Tables 4.2.6.8 and 6.1.1.4'

loop_
_geom_angle_atom_site_label_1
_geom_angle_atom_site_label_2
_geom_angle_atom_site_label_3
_geom_angle
_geom_angle_site_symmetry_1
_geom_angle_site_symmetry_3
O1 C1 C2 118.3(3) . .
O1 C1 C6 122.0(3) . .
C2 C1 C6 119.6(3) . .
C3 C2 C1 119.9(3) . .
C3 C2 H2 120.1 . .
C1 C2 H2 120.1 . .
C2 C3 C4 121.2(3) . .
C2 C3 H3 119.4 . .
C4 C3 H3 119.4 . .
C3 C4 C5 118.1(3) . .
C3 C4 C7 119.2(3) . .
C5 C4 C7 122.7(3) . .
C6 C5 C4 121.1(3) . .
C6 C5 H5 119.4 . .
C4 C5 H5 119.4 . .
C5 C6 C1 120.1(3) . .
C5 C6 H6 120.0 . .
C1 C6 H6 120.0 . .
O2 C7 N1 121.8(3) . .
O2 C7 C4 123.6(3) . .
N1 C7 C4 114.6(3) . .
N2 C8 C10 114.6(3) . .
N2 C8 C9 124.4(3) . .
C10 C8 C9 121.0(3) . .
C8 C9 H9A 109.5 . .
C8 C9 H9B 109.5 . .
H9A C9 H9B 109.5 . .
C8 C9 H9C 109.5 . .
H9A C9 H9C 109.5 . .
H9B C9 H9C 109.5 . .
C15 C10 C11 117.3(3) . .
C15 C10 C8 120.5(3) . .
C11 C10 C8 122.1(3) . .
O3 C11 C12 117.9(3) . .
O3 C11 C10 122.1(3) . .
C12 C11 C10 120.1(3) . .
C13 C12 C11 121.9(3) . .
C13 C12 H12 119.0 . .
C11 C12 H12 119.0 . .
C12 C13 C14 118.5(3) . .
C12 C13 H13 120.7 . .
C14 C13 H13 120.7 . .
C13 C14 C15 121.5(3) . .
C13 C14 Cl1 118.9(2) . .
C15 C14 Cl1 119.6(3) . .
C14 C15 C10 120.6(3) . .
C14 C15 H15 119.7 . .
C10 C15 H15 119.7 . .
C7 N1 N2 116.6(2) . .
C7 N1 H1 121.7 . .
N2 N1 H1 121.7 . .
C8 N2 N1 119.5(3) . .
C1 O1 H1A 109.5 . .
C11 O3 H3A 109.5 . .

loop_
_geom_bond_atom_site_label_1
_geom_bond_atom_site_label_2
_geom_bond_distance
_geom_bond_site_symmetry_2
C1 O1 1.360(4) .
C1 C2 1.377(5) .
C1 C6 1.381(4) .
C2 C3 1.377(4) .
C2 H2 0.9300 .
C3 C4 1.383(4) .
C3 H3 0.9300 .
C4 C5 1.384(4) .
C4 C7 1.479(4) .
C5 C6 1.370(4) .
C5 H5 0.9300 .
C6 H6 0.9300 .
C7 O2 1.223(4) .
C7 N1 1.361(4) .
C8 N2 1.278(4) .
C8 C10 1.481(4) .
C8 C9 1.483(5) .
C9 H9A 0.9600 .
C9 H9B 0.9600 .
C9 H9C 0.9600 .
C10 C15 1.401(4) .
C10 C11 1.407(4) .
C11 O3 1.356(4) .
C11 C12 1.376(4) .
C12 C13 1.364(4) .
C12 H12 0.9300 .
C13 C14 1.372(5) .
C13 H13 0.9300 .
C14 C15 1.372(4) .
C14 Cl1 1.740(3) .
C15 H15 0.9300 .
N1 N2 1.387(3) .
N1 H1 0.8600 .
O1 H1A 0.8200 .
O3 H3A 0.8200 .

loop_
_geom_hbond_atom_site_label_D
_geom_hbond_atom_site_label_H
_geom_hbond_atom_site_label_A
_geom_hbond_distance_DH
_geom_hbond_distance_HA
_geom_hbond_distance_DA
_geom_hbond_angle_DHA
_geom_hbond_site_symmetry_A
_geom_hbond_publ_flag
O3 H3A N2 0.82 1.79 2.505(3) 145.6 . yes
O1 H1A O3 0.82 2.01 2.824(3) 175.6 4_666 yes
N1 H1 O2 0.86 2.34 3.012(4) 135.0 1_655 yes
C15 H15 Cl1 0.93 2.96 3.881(4) 173.1 3_656 yes
C6 H6 O2 0.93 2.54 3.277(4) 136.6 4_666 yes
C6 H6 O2 0.93 2.54 3.277(4) 136.6 4_666 yes
C9 H9C Cl1 0.96 2.99 3.539(3) 117.6 3_656 yes
C15 H15 Cl1 0.93 2.96 3.881(4) 173.1 3_656 yes
N1 H1 O2 0.86 2.34 3.012(4) 135.0 1_655 yes
O1 H1A O3 0.82 2.01 2.824(3) 175.6 4_666 yes
O3 H3A N2 0.82 1.79 2.505(3) 145.6 . yes

loop_
_geom_torsion_atom_site_label_1
_geom_torsion_atom_site_label_2
_geom_torsion_atom_site_label_3
_geom_torsion_atom_site_label_4
_geom_torsion
_geom_torsion_site_symmetry_1
_geom_torsion_site_symmetry_2
_geom_torsion_site_symmetry_3
_geom_torsion_site_symmetry_4
O1 C1 C2 C3 178.9(3) . . . .
C6 C1 C2 C3 -1.1(6) . . . .
C1 C2 C3 C4 -0.6(6) . . . .
C2 C3 C4 C5 1.8(5) . . . .
C2 C3 C4 C7 -177.7(3) . . . .
C3 C4 C5 C6 -1.2(5) . . . .
C7 C4 C5 C6 178.2(3) . . . .
C4 C5 C6 C1 -0.5(5) . . . .
O1 C1 C6 C5 -178.3(3) . . . .
C2 C1 C6 C5 1.7(6) . . . .
C3 C4 C7 O2 -29.0(5) . . . .
C5 C4 C7 O2 151.6(4) . . . .
C3 C4 C7 N1 152.4(3) . . . .
C5 C4 C7 N1 -27.0(5) . . . .
N2 C8 C10 C15 178.7(3) . . . .
C9 C8 C10 C15 -2.9(5) . . . .
N2 C8 C10 C11 -1.0(5) . . . .
C9 C8 C10 C11 177.4(3) . . . .
C15 C10 C11 O3 179.9(3) . . . .
C8 C10 C11 O3 -0.4(5) . . . .
C15 C10 C11 C12 0.9(5) . . . .
C8 C10 C11 C12 -179.4(3) . . . .
O3 C11 C12 C13 -179.4(3) . . . .
C10 C11 C12 C13 -0.3(6) . . . .
C11 C12 C13 C14 -1.1(6) . . . .
C12 C13 C14 C15 1.9(6) . . . .
C12 C13 C14 Cl1 -178.0(3) . . . .
C13 C14 C15 C10 -1.4(6) . . . .
Cl1 C14 C15 C10 178.6(3) . . . .
C11 C10 C15 C14 0.0(5) . . . .
C8 C10 C15 C14 -179.7(3) . . . .
O2 C7 N1 N2 10.1(5) . . . .
C4 C7 N1 N2 -171.2(3) . . . .
C10 C8 N2 N1 -177.2(3) . . . .
C9 C8 N2 N1 4.5(5) . . . .
C7 N1 N2 C8 -161.8(3) . . . .
